data_7716226
loop_
_publ_author_name
'Cui, Yibo'
'Cao, Jindong'
'Lin, Jiawei'
'Li, Chunxiao'
'Yao, Jiyong'
'Liu, Kunjie'
'Hou, An'
'Guo, Zhongnan'
'Zhao, Jing'
'Liu, Quanlin'

_publ_section_title
;
 Advancing nonlinear optics: discovery and characterization of new
 non-centrosymmetric phenazine-based halides.
;
_journal_issue 24
_journal_name_full 'Dalton transactions (Cambridge, England : 2003)'
_journal_page_first 10235
_journal_page_last 10243
_journal_paper_doi 10.1039/d4dt01096e
_journal_volume 53
_journal_year 2024
_chemical_formula_sum 'C58 H126 N6 O26 Sn12'
_chemical_formula_weight 2747.92
_space_group_crystal_system monoclinic
_space_group_IT_number 14
_space_group_name_Hall '-P 2yn'
_space_group_name_H-M_alt 'P 1 21/n 1'
_atom_sites_solution_hydrogens geom
_audit_block_doi 10.5517/ccdc.csd.cc2jb5qs
_audit_creation_method SHELXL-2016/6
_audit_update_record
;
2024-02-18 deposited with the CCDC.	2024-05-29 downloaded from the CCDC.
;
_cell_angle_alpha 90
_cell_angle_beta 97.987(2)
_cell_angle_gamma 90
_cell_formula_units_Z 2
_cell_length_a 14.7280(3)
_cell_length_b 19.9953(4)
_cell_length_c 15.4998(3)
_cell_measurement_reflns_used 23396
_cell_measurement_temperature 100(2)
_cell_measurement_theta_max 60.0080
_cell_measurement_theta_min 3.2370
_cell_volume 4520.27(16)
_computing_structure_refinement 'SHELXL-2016/6 (Sheldrick, 2016)'
_diffrn_ambient_temperature 100(2)
_diffrn_measured_fraction_theta_full 0.999
_diffrn_measured_fraction_theta_max 0.968
_diffrn_measurement_device_type 'ROD, Synergy Custom system, HyPix'
_diffrn_measurement_method CCD_Profile_fitting
_diffrn_radiation_type GaK\a
_diffrn_radiation_wavelength 1.3405
_diffrn_reflns_av_R_equivalents 0.1135
_diffrn_reflns_av_unetI/netI 0.0710
_diffrn_reflns_Laue_measured_fraction_full 0.999
_diffrn_reflns_Laue_measured_fraction_max 0.968
_diffrn_reflns_limit_h_max 19
_diffrn_reflns_limit_h_min -17
_diffrn_reflns_limit_k_max 23
_diffrn_reflns_limit_k_min -25
_diffrn_reflns_limit_l_max 20
_diffrn_reflns_limit_l_min -19
_diffrn_reflns_number 35778
_diffrn_reflns_point_group_measured_fraction_full 0.999
_diffrn_reflns_point_group_measured_fraction_max 0.968
_diffrn_reflns_theta_full 53.543
_diffrn_reflns_theta_max 60.267
_diffrn_reflns_theta_min 3.156
_exptl_absorpt_coefficient_mu 18.078
_exptl_absorpt_correction_T_max 1.00000
_exptl_absorpt_correction_T_min 0.20820
_exptl_absorpt_correction_type multi-scan
_exptl_absorpt_process_details 'SADABS (Sheldrick, 1996)'
_exptl_crystal_colour Colorless
_exptl_crystal_density_diffrn 2.019
_exptl_crystal_density_method 'not measured'
_exptl_crystal_description Prism
_exptl_crystal_F_000 2648
_exptl_crystal_size_max 0.2000
_exptl_crystal_size_mid 0.1000
_exptl_crystal_size_min 0.1000
_refine_diff_density_max 3.637
_refine_diff_density_min -2.915
_refine_diff_density_rms 0.286
_refine_ls_extinction_method none
_refine_ls_goodness_of_fit_ref 1.018
_refine_ls_hydrogen_treatment constr
_refine_ls_matrix_type full
_refine_ls_number_parameters 672
_refine_ls_number_reflns 9963
_refine_ls_number_restraints 971
_refine_ls_restrained_S_all 0.975
_refine_ls_R_factor_all 0.1052
_refine_ls_R_factor_gt 0.0867
_refine_ls_shift/su_max 0.002
_refine_ls_shift/su_mean 0.000
_refine_ls_structure_factor_coef Fsqd
_refine_ls_weighting_details 'w=1/[\s^2^(Fo^2^)+(0.1114P)^2^+130.0000P] where P=(Fo^2^+2Fc^2^)/3'
_refine_ls_weighting_scheme calc
_refine_ls_wR_factor_gt 0.2381
_refine_ls_wR_factor_ref 0.2493
_reflns_Friedel_coverage 0.000
_reflns_number_gt 7869
_reflns_number_total 9963
_reflns_threshold_expression 'I > 2\s(I)'
_cod_data_source_file d4dt01096e2.cif
_cod_data_source_block 1
_cod_depositor_comments
;
The following automatic conversions were performed:

data item '_exptl_absorpt_correction_type' value 'Multi-scan' was
changed to 'multi-scan' in accordance with the
/home/data/users/saulius/crontab/automatic-downloads/rss-feeds/RSC/lib/dictionaries/cif_core.dic
dictionary named 'cif_core.dic' version 2.4.2 last updated on
2011-04-26.

Automatic conversion script
Id: cif_fix_values 8170 2020-07-09 18:12:32Z antanas 

 Adding full bibliography for 7716226--7716228.cif.
;
_cod_original_sg_symbol_H-M 'P 21/n'
_cod_database_code 7716226
_shelx_shelxl_version_number 2016/6
_shelx_space_group_comment
;
The symmetry employed for this shelxl refinement is uniquely defined
by the following loop, which should always be used as a source of
symmetry information in preference to the above space-group names.
They are only intended as comments.
;

loop_
_space_group_symop_operation_xyz
'x, y, z'
'-x+1/2, y+1/2, -z+1/2'
'-x, -y, -z'
'x-1/2, -y-1/2, z-1/2'

loop_
_atom_site_label
_atom_site_type_symbol
_atom_site_fract_x
_atom_site_fract_y
_atom_site_fract_z
_atom_site_U_iso_or_equiv
_atom_site_adp_type
_atom_site_occupancy
_atom_site_site_symmetry_order
_atom_site_calc_flag
_atom_site_refinement_flags_posn
_atom_site_refinement_flags_adp
_atom_site_refinement_flags_occupancy
_atom_site_disorder_assembly
_atom_site_disorder_group
Sn1 Sn 0.70399(6) 0.44807(5) 0.51404(6) 0.0412(2) Uani 1 1 d D . . . .
Sn2 Sn 0.39511(6) 0.48865(5) 0.67027(6) 0.0398(2) Uani 1 1 d D . . . .
Sn3 Sn 0.53446(7) 0.34031(5) 0.40051(6) 0.0424(2) Uani 1 1 d . . . . .
Sn4 Sn 0.61644(7) 0.51470(6) 0.71299(6) 0.0486(3) Uani 1 1 d D . . . .
Sn5 Sn 0.3425(6) 0.3992(5) 0.4492(6) 0.0370(9) Uani 0.74(6) 1 d . . P A 1
Sn5B Sn 0.3506(13) 0.3889(14) 0.472(4) 0.040(5) Uani 0.26(6) 1 d . . P A 2
Sn6 Sn 0.54192(8) 0.36795(5) 0.63338(6) 0.0479(3) Uani 1 1 d D . . . .
O1 O 0.7002(7) 0.5148(5) 0.6146(7) 0.047(2) Uani 1 1 d . . . . .
O2 O 0.3253(6) 0.4610(5) 0.5505(6) 0.042(2) Uani 1 1 d . . . . .
O3 O 0.6536(7) 0.3724(6) 0.5727(6) 0.049(2) Uani 1 1 d . . . . .
O4 O 0.4948(7) 0.5215(6) 0.7707(6) 0.051(3) Uani 1 1 d . . . . .
O5 O 0.4183(8) 0.3844(5) 0.6930(8) 0.056(3) Uani 1 1 d . . . . .
O6 O 0.6263(8) 0.4109(7) 0.7467(7) 0.059(3) Uani 1 1 d . . . . .
O7 O 0.5176(7) 0.4696(5) 0.6227(6) 0.041(2) Uani 1 1 d . . . . .
O8 O 0.6192(6) 0.4218(4) 0.4007(6) 0.0352(18) Uani 1 1 d . . . . .
O9 O 0.4184(7) 0.3934(5) 0.3528(6) 0.046(2) Uani 1 1 d . . . . .
O10 O 0.4628(7) 0.3527(5) 0.5113(7) 0.047(2) Uani 1 1 d . . . . .
O11 O 0.4384(9) 0.2966(7) 0.1391(7) 0.062(3) Uani 1 1 d . . . . .
O12 O 0.5292(7) 0.3225(5) 0.2627(6) 0.048(2) Uani 1 1 d . . . . .
N1 N 0.2856(10) 0.1672(7) 0.2844(9) 0.056(3) Uani 1 1 d . . . . .
N2 N 0.2970(10) 0.2108(7) 0.1476(8) 0.054(3) Uani 1 1 d . . . . .
H2C H 0.251420 0.184462 0.126266 0.064 Uiso 1 1 calc R U . . .
H2D H 0.322337 0.237556 0.112700 0.064 Uiso 1 1 calc R U . . .
N3 N 0.4261(10) 0.2518(6) 0.3572(8) 0.052(3) Uani 1 1 d . . . . .
C1 C 0.8432(13) 0.4351(18) 0.4976(12) 0.098(7) Uani 0.90(2) 1 d D U P B 1
H1A H 0.851737 0.386926 0.486536 0.118 Uiso 0.90(2) 1 calc R U P B 1
H1B H 0.852107 0.458925 0.443384 0.118 Uiso 0.90(2) 1 calc R U P B 1
C2 C 0.9188(14) 0.4553(18) 0.5642(12) 0.109(7) Uani 0.90(2) 1 d D U P B 1
H2A H 0.976150 0.436604 0.547681 0.131 Uiso 0.90(2) 1 calc R U P B 1
H2B H 0.924028 0.504659 0.561951 0.131 Uiso 0.90(2) 1 calc R U P B 1
C3 C 0.9144(13) 0.4368(19) 0.6532(12) 0.102(7) Uani 0.90(2) 1 d D U P B 1
H3A H 0.892316 0.390055 0.653374 0.122 Uiso 0.90(2) 1 calc R U P B 1
H3B H 0.867264 0.465179 0.674839 0.122 Uiso 0.90(2) 1 calc R U P B 1
C4 C 0.9982(17) 0.441(2) 0.7158(16) 0.127(9) Uani 0.90(2) 1 d D U P B 1
H4A H 0.985322 0.427443 0.773415 0.190 Uiso 0.90(2) 1 calc R U P B 1
H4B H 1.045337 0.412342 0.697128 0.190 Uiso 0.90(2) 1 calc R U P B 1
H4C H 1.020168 0.487817 0.718693 0.190 Uiso 0.90(2) 1 calc R U P B 1
C1B C 0.833(8) 0.464(8) 0.591(11) 0.105(8) Uani 0.10(2) 1 d D U P B 2
H1BA H 0.879803 0.463475 0.550628 0.126 Uiso 0.10(2) 1 calc R U P B 2
H1BB H 0.832303 0.509137 0.615587 0.126 Uiso 0.10(2) 1 calc R U P B 2
C2B C 0.865(6) 0.416(12) 0.665(8) 0.105(8) Uani 0.10(2) 1 d D U P B 2
H2BA H 0.847140 0.369302 0.647693 0.126 Uiso 0.10(2) 1 calc R U P B 2
H2BB H 0.836485 0.427593 0.716979 0.126 Uiso 0.10(2) 1 calc R U P B 2
C3B C 0.969(6) 0.422(10) 0.684(15) 0.105(8) Uani 0.10(2) 1 d D U P B 2
H3BA H 0.995141 0.427267 0.629146 0.126 Uiso 0.10(2) 1 calc R U P B 2
H3BB H 0.985765 0.461107 0.721532 0.126 Uiso 0.10(2) 1 calc R U P B 2
C4B C 1.004(10) 0.358(10) 0.730(16) 0.108(12) Uani 0.10(2) 1 d D U P B 2
H4BA H 1.071352 0.360394 0.743598 0.163 Uiso 0.10(2) 1 calc R U P B 2
H4BB H 0.977815 0.353238 0.784427 0.163 Uiso 0.10(2) 1 calc R U P B 2
H4BC H 0.987152 0.319537 0.692423 0.163 Uiso 0.10(2) 1 calc R U P B 2
C5 C 0.281(2) 0.501(2) 0.742(3) 0.068(5) Uani 0.675(17) 1 d D U P C 1
H5A H 0.224327 0.488351 0.703619 0.082 Uiso 0.675(17) 1 calc R U P C 1
H5B H 0.288653 0.468247 0.791209 0.082 Uiso 0.675(17) 1 calc R U P C 1
C6 C 0.268(2) 0.5695(15) 0.779(2) 0.071(5) Uani 0.675(17) 1 d D U P C 1
H6A H 0.250789 0.601768 0.731200 0.085 Uiso 0.675(17) 1 calc R U P C 1
H6B H 0.326012 0.584961 0.813643 0.085 Uiso 0.675(17) 1 calc R U P C 1
C7 C 0.193(2) 0.5652(13) 0.837(2) 0.074(5) Uani 0.675(17) 1 d D U P C 1
H7A H 0.133683 0.554057 0.800886 0.089 Uiso 0.675(17) 1 calc R U P C 1
H7B H 0.207211 0.529277 0.880579 0.089 Uiso 0.675(17) 1 calc R U P C 1
C8 C 0.184(2) 0.6305(15) 0.882(2) 0.085(7) Uani 0.675(17) 1 d D U P C 1
H8A H 0.135744 0.627465 0.918992 0.127 Uiso 0.675(17) 1 calc R U P C 1
H8B H 0.242665 0.641098 0.918001 0.127 Uiso 0.675(17) 1 calc R U P C 1
H8C H 0.169297 0.665824 0.838482 0.127 Uiso 0.675(17) 1 calc R U P C 1
C5B C 0.274(4) 0.494(6) 0.733(6) 0.070(6) Uani 0.325(17) 1 d D U P C 2
H5BA H 0.221024 0.505701 0.689025 0.084 Uiso 0.325(17) 1 calc R U P C 2
H5BB H 0.261330 0.448378 0.755149 0.084 Uiso 0.325(17) 1 calc R U P C 2
C6B C 0.277(4) 0.542(3) 0.808(4) 0.072(6) Uani 0.325(17) 1 d D U P C 2
H6BA H 0.279137 0.588792 0.786332 0.086 Uiso 0.325(17) 1 calc R U P C 2
H6BB H 0.333054 0.534448 0.850402 0.086 Uiso 0.325(17) 1 calc R U P C 2
C7B C 0.192(4) 0.532(3) 0.852(4) 0.076(6) Uani 0.325(17) 1 d D U P C 2
H7BA H 0.136166 0.543847 0.811791 0.091 Uiso 0.325(17) 1 calc R U P C 2
H7BB H 0.187261 0.484987 0.870270 0.091 Uiso 0.325(17) 1 calc R U P C 2
C8B C 0.201(4) 0.578(3) 0.931(3) 0.077(9) Uani 0.325(17) 1 d D U P C 2
H8BA H 0.147487 0.572538 0.961641 0.115 Uiso 0.325(17) 1 calc R U P C 2
H8BB H 0.256681 0.565694 0.971088 0.115 Uiso 0.325(17) 1 calc R U P C 2
H8BC H 0.205809 0.624298 0.912862 0.115 Uiso 0.325(17) 1 calc R U P C 2
C9 C 0.6278(11) 0.2586(9) 0.4346(12) 0.066(4) Uani 1 1 d D U . . .
C10 C 0.7250(15) 0.2693(12) 0.413(3) 0.075(5) Uani 0.675(17) 1 d D U P C 1
H10A H 0.723154 0.279807 0.350506 0.090 Uiso 0.675(17) 1 calc R U P C 1
H10B H 0.754410 0.307183 0.447492 0.090 Uiso 0.675(17) 1 calc R U P C 1
C11 C 0.7791(16) 0.2058(13) 0.4353(19) 0.074(5) Uani 0.675(17) 1 d D U P C 1
H11A H 0.791246 0.200550 0.499405 0.089 Uiso 0.675(17) 1 calc R U P C 1
H11B H 0.742603 0.166862 0.411113 0.089 Uiso 0.675(17) 1 calc R U P C 1
C12 C 0.8677(18) 0.2074(19) 0.399(3) 0.105(8) Uani 0.675(17) 1 d D U P C 1
H12A H 0.901450 0.165879 0.414456 0.157 Uiso 0.675(17) 1 calc R U P C 1
H12B H 0.855666 0.211928 0.335780 0.157 Uiso 0.675(17) 1 calc R U P C 1
H12C H 0.904249 0.245575 0.423964 0.157 Uiso 0.675(17) 1 calc R U P C 1
C10B C 0.727(2) 0.271(2) 0.422(4) 0.075(6) Uani 0.325(17) 1 d D U P C 2
H10C H 0.768704 0.254134 0.472342 0.090 Uiso 0.325(17) 1 calc R U P C 2
H10D H 0.737584 0.319678 0.415882 0.090 Uiso 0.325(17) 1 calc R U P C 2
C11B C 0.743(4) 0.235(2) 0.339(3) 0.081(6) Uani 0.325(17) 1 d D U P C 2
H11C H 0.792242 0.257332 0.312489 0.098 Uiso 0.325(17) 1 calc R U P C 2
H11D H 0.686672 0.234278 0.296648 0.098 Uiso 0.325(17) 1 calc R U P C 2
C12B C 0.772(4) 0.163(2) 0.366(3) 0.066(8) Uani 0.325(17) 1 d D U P C 2
H12D H 0.783588 0.138089 0.314229 0.099 Uiso 0.325(17) 1 calc R U P C 2
H12E H 0.828241 0.164485 0.408075 0.099 Uiso 0.325(17) 1 calc R U P C 2
H12F H 0.723145 0.141535 0.392304 0.099 Uiso 0.325(17) 1 calc R U P C 2
C13 C 0.714(4) 0.533(3) 0.829(3) 0.075(6) Uani 0.37(2) 1 d D U P D 1
H13A H 0.680584 0.541065 0.879620 0.090 Uiso 0.37(2) 1 calc R U P D 1
H13B H 0.754752 0.494575 0.841707 0.090 Uiso 0.37(2) 1 calc R U P D 1
C14 C 0.768(3) 0.595(2) 0.812(2) 0.076(6) Uani 0.37(2) 1 d D U P D 1
H14A H 0.727068 0.629477 0.782955 0.091 Uiso 0.37(2) 1 calc R U P D 1
H14B H 0.814217 0.583161 0.773750 0.091 Uiso 0.37(2) 1 calc R U P D 1
C15 C 0.816(3) 0.621(2) 0.898(3) 0.080(6) Uani 0.37(2) 1 d D U P D 1
H15A H 0.843172 0.665238 0.889774 0.096 Uiso 0.37(2) 1 calc R U P D 1
H15B H 0.770880 0.626121 0.939767 0.096 Uiso 0.37(2) 1 calc R U P D 1
C16 C 0.890(4) 0.572(3) 0.934(4) 0.083(9) Uani 0.37(2) 1 d D U P D 1
H16A H 0.920757 0.589166 0.990271 0.125 Uiso 0.37(2) 1 calc R U P D 1
H16B H 0.862109 0.528777 0.943214 0.125 Uiso 0.37(2) 1 calc R U P D 1
H16C H 0.934203 0.567788 0.893357 0.125 Uiso 0.37(2) 1 calc R U P D 1
C13B C 0.7096(17) 0.5657(16) 0.813(2) 0.072(6) Uani 0.63(2) 1 d D U P D 2
H13C H 0.717995 0.611901 0.792550 0.086 Uiso 0.63(2) 1 calc R U P D 2
H13D H 0.679090 0.568830 0.865760 0.086 Uiso 0.63(2) 1 calc R U P D 2
C14B C 0.8031(18) 0.5357(15) 0.839(2) 0.077(6) Uani 0.63(2) 1 d D U P D 2
H14C H 0.837435 0.535056 0.788392 0.092 Uiso 0.63(2) 1 calc R U P D 2
H14D H 0.797214 0.489173 0.859176 0.092 Uiso 0.63(2) 1 calc R U P D 2
C15B C 0.855(2) 0.5781(16) 0.912(2) 0.081(6) Uani 0.63(2) 1 d D U P D 2
H15C H 0.873659 0.621153 0.888997 0.097 Uiso 0.63(2) 1 calc R U P D 2
H15D H 0.814655 0.587492 0.957233 0.097 Uiso 0.63(2) 1 calc R U P D 2
C16B C 0.938(2) 0.539(2) 0.952(2) 0.096(8) Uani 0.63(2) 1 d D U P D 2
H16D H 0.972475 0.564447 0.998855 0.144 Uiso 0.63(2) 1 calc R U P D 2
H16E H 0.918248 0.496156 0.974511 0.144 Uiso 0.63(2) 1 calc R U P D 2
H16F H 0.977010 0.529678 0.906554 0.144 Uiso 0.63(2) 1 calc R U P D 2
C17 C 0.2272(16) 0.3327(11) 0.4379(14) 0.104(7) Uani 1 1 d D U . . .
H17A H 0.170961 0.360266 0.427451 0.125 Uiso 0.675(17) 1 calc R U P A 1
H17B H 0.228945 0.305076 0.385060 0.125 Uiso 0.675(17) 1 calc R U P C 1
H17C H 0.175381 0.362109 0.414983 0.125 Uiso 0.325(17) 1 calc R U P A 2
H17D H 0.234996 0.297956 0.393909 0.125 Uiso 0.325(17) 1 calc R U P C 2
C18 C 0.217(4) 0.2855(14) 0.5128(19) 0.112(8) Uani 0.675(17) 1 d D U P A 1
H18A H 0.170717 0.250793 0.493564 0.135 Uiso 0.675(17) 1 calc R U P C 1
H18B H 0.276275 0.262894 0.532299 0.135 Uiso 0.675(17) 1 calc R U P C 1
C19 C 0.188(3) 0.3255(16) 0.5872(17) 0.114(8) Uani 0.675(17) 1 d D U P A 1
H19A H 0.127895 0.347301 0.568473 0.136 Uiso 0.675(17) 1 calc R U P C 1
H19B H 0.233593 0.360597 0.606255 0.136 Uiso 0.675(17) 1 calc R U P C 1
C20 C 0.180(3) 0.277(2) 0.6617(19) 0.127(10) Uani 0.675(17) 1 d D U P A 1
H20A H 0.161143 0.300731 0.711193 0.191 Uiso 0.675(17) 1 calc R U P C 1
H20B H 0.134520 0.242103 0.642009 0.191 Uiso 0.675(17) 1 calc R U P C 1
H20C H 0.239755 0.255341 0.679625 0.191 Uiso 0.675(17) 1 calc R U P C 1
C18B C 0.212(6) 0.301(3) 0.524(4) 0.113(8) Uani 0.325(17) 1 d D U P A 2
H18C H 0.192239 0.254261 0.515462 0.135 Uiso 0.325(17) 1 calc R U P C 2
H18D H 0.270072 0.302049 0.565520 0.135 Uiso 0.325(17) 1 calc R U P C 2
C19B C 0.139(5) 0.342(3) 0.560(4) 0.115(9) Uani 0.325(17) 1 d D U P A 2
H19C H 0.080074 0.337840 0.521605 0.138 Uiso 0.325(17) 1 calc R U P C 2
H19D H 0.156875 0.389619 0.564174 0.138 Uiso 0.325(17) 1 calc R U P C 2
C20B C 0.130(6) 0.315(4) 0.650(3) 0.118(11) Uani 0.325(17) 1 d D U P A 2
H20D H 0.082559 0.340666 0.674747 0.177 Uiso 0.325(17) 1 calc R U P C 2
H20E H 0.111828 0.267859 0.645748 0.177 Uiso 0.325(17) 1 calc R U P C 2
H20F H 0.188357 0.319455 0.688166 0.177 Uiso 0.325(17) 1 calc R U P C 2
C21 C 0.5514(19) 0.2624(10) 0.6711(15) 0.069(5) Uani 0.84(2) 1 d D U P E 1
H21A H 0.525783 0.235198 0.620068 0.082 Uiso 0.84(2) 1 calc R U P E 1
H21B H 0.617002 0.250589 0.685382 0.082 Uiso 0.84(2) 1 calc R U P E 1
C22 C 0.5029(18) 0.2429(9) 0.7475(14) 0.072(5) Uani 0.84(2) 1 d D U P E 1
H22A H 0.525114 0.271411 0.798266 0.086 Uiso 0.84(2) 1 calc R U P E 1
H22B H 0.436187 0.250328 0.732208 0.086 Uiso 0.84(2) 1 calc R U P E 1
C23 C 0.5206(18) 0.1708(9) 0.7709(15) 0.070(5) Uani 0.84(2) 1 d D U P E 1
H23A H 0.587295 0.163248 0.786041 0.084 Uiso 0.84(2) 1 calc R U P E 1
H23B H 0.498118 0.142180 0.720221 0.084 Uiso 0.84(2) 1 calc R U P E 1
C24 C 0.472(2) 0.1520(11) 0.8474(16) 0.082(6) Uani 0.84(2) 1 d D U P E 1
H24A H 0.484052 0.104843 0.862137 0.123 Uiso 0.84(2) 1 calc R U P E 1
H24B H 0.495031 0.179982 0.897613 0.123 Uiso 0.84(2) 1 calc R U P E 1
H24C H 0.406025 0.158955 0.831919 0.123 Uiso 0.84(2) 1 calc R U P E 1
C21B C 0.569(8) 0.278(3) 0.713(7) 0.071(6) Uani 0.16(2) 1 d D U P E 2
H21C H 0.630304 0.259468 0.705852 0.085 Uiso 0.16(2) 1 calc R U P E 2
H21D H 0.568762 0.288546 0.775012 0.085 Uiso 0.16(2) 1 calc R U P E 2
C22B C 0.495(6) 0.227(4) 0.683(7) 0.071(6) Uani 0.16(2) 1 d D U P E 2
H22C H 0.435247 0.242186 0.697140 0.085 Uiso 0.16(2) 1 calc R U P E 2
H22D H 0.489880 0.220394 0.618853 0.085 Uiso 0.16(2) 1 calc R U P E 2
C23B C 0.522(6) 0.161(3) 0.729(8) 0.072(6) Uani 0.16(2) 1 d D U P E 2
H23C H 0.557611 0.170179 0.787121 0.086 Uiso 0.16(2) 1 calc R U P E 2
H23D H 0.560498 0.134231 0.694836 0.086 Uiso 0.16(2) 1 calc R U P E 2
C24B C 0.434(7) 0.124(5) 0.739(8) 0.075(9) Uani 0.16(2) 1 d D U P E 2
H24D H 0.449546 0.081256 0.769303 0.112 Uiso 0.16(2) 1 calc R U P E 2
H24E H 0.396892 0.150923 0.773670 0.112 Uiso 0.16(2) 1 calc R U P E 2
H24F H 0.399767 0.115118 0.681749 0.112 Uiso 0.16(2) 1 calc R U P E 2
C25 C 0.4029(11) 0.2502(7) 0.2715(9) 0.045(3) Uani 1 1 d . . . . .
C26 C 0.3279(12) 0.2100(8) 0.2335(10) 0.053(4) Uani 1 1 d . . . . .
C27 C 0.3147(13) 0.1684(8) 0.3699(10) 0.055(4) Uani 1 1 d . . . . .
H27A H 0.286798 0.139088 0.406681 0.066 Uiso 1 1 calc R U . . .
C28 C 0.3842(13) 0.2106(7) 0.4073(10) 0.054(4) Uani 1 1 d . . . . .
H28A H 0.402083 0.210329 0.468619 0.065 Uiso 1 1 calc R U . . .
C29 C 0.4595(11) 0.2925(7) 0.2202(10) 0.048(3) Uani 1 1 d . . . . .
O1W O 0.4945(16) 0.5884(10) 0.9263(14) 0.126(8) Uani 1 1 d . . . . .

loop_
_atom_site_aniso_label
_atom_site_aniso_U_11
_atom_site_aniso_U_22
_atom_site_aniso_U_33
_atom_site_aniso_U_23
_atom_site_aniso_U_13
_atom_site_aniso_U_12
Sn1 0.0337(4) 0.0531(5) 0.0364(4) -0.0081(4) 0.0037(3) 0.0010(4)
Sn2 0.0442(5) 0.0408(5) 0.0358(4) -0.0039(3) 0.0107(4) -0.0026(4)
Sn3 0.0486(5) 0.0366(5) 0.0435(5) -0.0119(4) 0.0118(4) -0.0064(4)
Sn4 0.0431(5) 0.0668(7) 0.0341(5) -0.0133(4) -0.0017(4) 0.0061(5)
Sn5 0.0389(12) 0.0447(16) 0.0275(18) -0.0068(14) 0.0054(11) -0.0137(11)
Sn5B 0.037(3) 0.036(5) 0.047(11) -0.016(6) 0.006(5) -0.014(3)
Sn6 0.0635(6) 0.0425(5) 0.0404(5) 0.0036(4) 0.0165(4) 0.0095(5)
O1 0.039(5) 0.055(6) 0.045(5) -0.017(5) 0.000(4) 0.002(5)
O2 0.038(5) 0.044(5) 0.043(5) -0.013(4) 0.006(4) -0.014(4)
O3 0.052(6) 0.060(6) 0.037(5) 0.004(4) 0.008(4) 0.019(5)
O4 0.052(6) 0.066(7) 0.036(5) -0.009(5) 0.011(4) 0.001(5)
O5 0.066(7) 0.046(6) 0.060(7) -0.003(5) 0.027(6) -0.005(5)
O6 0.060(7) 0.078(8) 0.039(5) 0.006(5) 0.008(5) 0.027(6)
O7 0.045(5) 0.049(5) 0.029(4) -0.008(4) 0.005(4) -0.012(4)
O8 0.033(4) 0.030(4) 0.042(5) -0.008(4) 0.006(4) -0.007(4)
O9 0.045(5) 0.050(6) 0.042(5) -0.023(4) 0.005(4) -0.012(5)
O10 0.057(6) 0.039(5) 0.046(5) -0.011(4) 0.014(4) -0.013(5)
O11 0.067(7) 0.075(8) 0.046(6) -0.004(5) 0.014(5) -0.029(6)
O12 0.059(6) 0.049(6) 0.037(5) -0.012(4) 0.013(4) -0.015(5)
N1 0.070(9) 0.051(7) 0.048(7) -0.005(6) 0.018(6) -0.015(7)
N2 0.064(8) 0.063(8) 0.034(6) -0.009(6) 0.005(5) -0.031(7)
N3 0.071(9) 0.046(7) 0.044(6) -0.016(5) 0.021(6) -0.021(6)
C1 0.036(8) 0.186(19) 0.073(10) -0.015(12) 0.006(8) -0.002(10)
C2 0.044(9) 0.198(19) 0.082(11) 0.002(12) -0.002(8) -0.017(10)
C3 0.034(8) 0.188(19) 0.080(10) -0.010(12) -0.002(8) -0.011(10)
C4 0.062(12) 0.21(2) 0.104(15) 0.016(16) -0.008(12) -0.019(14)
C1B 0.040(11) 0.19(2) 0.081(12) -0.005(14) 0.001(11) -0.010(12)
C2B 0.040(11) 0.19(2) 0.081(12) -0.006(14) 0.001(11) -0.011(12)
C3B 0.040(11) 0.19(2) 0.081(12) -0.006(14) 0.001(11) -0.012(12)
C4B 0.043(18) 0.19(2) 0.085(19) 0.00(2) 0.000(18) -0.014(19)
C5 0.067(10) 0.079(13) 0.064(10) -0.013(9) 0.029(9) -0.008(9)
C6 0.071(10) 0.079(13) 0.067(11) -0.018(9) 0.025(9) -0.002(10)
C7 0.074(10) 0.082(13) 0.071(11) -0.023(10) 0.023(9) 0.001(10)
C8 0.077(14) 0.095(16) 0.082(14) -0.032(13) 0.009(12) 0.014(13)
C5B 0.071(11) 0.079(14) 0.065(12) -0.017(11) 0.027(10) -0.003(11)
C6B 0.071(11) 0.082(14) 0.068(12) -0.018(11) 0.024(11) -0.002(11)
C7B 0.076(11) 0.085(14) 0.070(12) -0.016(11) 0.023(10) -0.002(12)
C8B 0.078(16) 0.086(18) 0.070(16) -0.016(15) 0.023(15) -0.002(16)
C9 0.078(9) 0.055(8) 0.068(8) -0.008(7) 0.021(7) 0.027(7)
C10 0.085(10) 0.070(10) 0.071(10) -0.015(9) 0.018(9) 0.024(9)
C11 0.085(11) 0.069(10) 0.070(10) -0.012(9) 0.017(9) 0.032(9)
C12 0.113(13) 0.100(13) 0.100(13) -0.001(12) 0.009(12) 0.016(12)
C10B 0.085(12) 0.070(11) 0.072(11) -0.013(10) 0.019(10) 0.025(11)
C11B 0.091(12) 0.076(11) 0.078(12) -0.011(11) 0.016(11) 0.021(11)
C12B 0.080(16) 0.067(16) 0.057(15) -0.024(14) 0.029(14) 0.032(15)
C13 0.065(11) 0.077(12) 0.077(11) -0.006(11) -0.014(10) 0.005(11)
C14 0.070(9) 0.076(9) 0.078(9) -0.003(8) -0.006(7) 0.007(8)
C15 0.071(11) 0.079(12) 0.084(11) -0.005(11) -0.014(10) 0.007(11)
C16 0.065(16) 0.089(16) 0.084(16) 0.004(15) -0.030(15) 0.016(15)
C13B 0.062(10) 0.072(11) 0.075(10) -0.004(10) -0.013(9) 0.012(10)
C14B 0.066(10) 0.073(11) 0.083(11) -0.005(10) -0.018(9) 0.007(10)
C15B 0.069(11) 0.081(11) 0.084(11) -0.003(10) -0.018(10) 0.008(10)
C16B 0.087(15) 0.094(15) 0.099(15) -0.006(14) -0.018(14) 0.005(14)
C17 0.085(12) 0.094(13) 0.145(16) -0.052(12) 0.053(11) -0.066(11)
C18 0.096(13) 0.100(15) 0.152(17) -0.049(13) 0.056(13) -0.067(13)
C19 0.097(14) 0.104(14) 0.151(17) -0.043(13) 0.056(13) -0.062(13)
C20 0.125(19) 0.11(2) 0.16(2) -0.021(18) 0.062(18) -0.059(17)
C18B 0.096(14) 0.103(15) 0.151(18) -0.045(14) 0.058(14) -0.065(14)
C19B 0.099(15) 0.104(15) 0.152(18) -0.045(14) 0.054(14) -0.061(14)
C20B 0.102(19) 0.11(2) 0.15(2) -0.040(19) 0.062(19) -0.056(18)
C21 0.096(11) 0.059(9) 0.057(9) 0.005(8) 0.035(9) 0.011(9)
C22 0.096(11) 0.057(9) 0.069(10) 0.006(8) 0.035(9) 0.004(9)
C23 0.094(11) 0.055(9) 0.066(10) 0.006(8) 0.033(9) 0.000(8)
C24 0.107(14) 0.062(11) 0.084(13) 0.014(10) 0.039(12) 0.001(11)
C21B 0.096(13) 0.056(11) 0.067(12) 0.006(11) 0.033(12) 0.005(11)
C22B 0.096(13) 0.057(11) 0.067(12) 0.008(11) 0.032(12) 0.005(11)
C23B 0.096(13) 0.059(11) 0.067(12) 0.006(11) 0.034(12) 0.005(11)
C24B 0.100(18) 0.060(17) 0.071(17) 0.008(16) 0.031(17) 0.005(16)
C25 0.060(9) 0.039(7) 0.039(7) -0.015(6) 0.017(6) -0.017(7)
C26 0.063(10) 0.049(8) 0.051(8) -0.007(7) 0.024(7) -0.007(7)
C27 0.072(11) 0.048(8) 0.048(8) -0.006(7) 0.020(8) -0.017(8)
C28 0.083(12) 0.039(7) 0.043(8) -0.013(6) 0.018(8) -0.017(8)
C29 0.059(9) 0.041(7) 0.048(8) -0.012(6) 0.023(7) -0.008(7)
O1W 0.17(2) 0.098(13) 0.122(15) -0.046(11) 0.061(14) -0.068(13)

loop_
_atom_type_symbol
_atom_type_description
_atom_type_scat_dispersion_real
_atom_type_scat_dispersion_imag
_atom_type_scat_source
C C 0.0137 0.0067 'International Tables Vol C Tables 4.2.6.8 and 6.1.1.4'
H H 0.0000 0.0000 'International Tables Vol C Tables 4.2.6.8 and 6.1.1.4'
N N 0.0241 0.0134 'International Tables Vol C Tables 4.2.6.8 and 6.1.1.4'
O O 0.0389 0.0241 'International Tables Vol C Tables 4.2.6.8 and 6.1.1.4'
Sn Sn 0.1164 4.3256 'International Tables Vol C Tables 4.2.6.8 and 6.1.1.4'

loop_
_citation_id
_citation_doi
_citation_year
1 10.1016/j.jssc.2024.124765 2024

loop_
_geom_angle_atom_site_label_1
_geom_angle_atom_site_label_2
_geom_angle_atom_site_label_3
_geom_angle
_geom_angle_site_symmetry_1
_geom_angle_site_symmetry_3
_geom_angle_publ_flag
O3 Sn1 O1 95.6(4) . . ?
O3 Sn1 O8 88.6(4) . . ?
O1 Sn1 O8 136.7(4) . . ?
O3 Sn1 O2 145.6(4) . 3_666 ?
O1 Sn1 O2 76.9(4) . 3_666 ?
O8 Sn1 O2 75.8(3) . 3_666 ?
O3 Sn1 C1B 103(3) . . ?
O1 Sn1 C1B 66(7) . . ?
O8 Sn1 C1B 154(7) . . ?
O2 Sn1 C1B 104(4) 3_666 . ?
O3 Sn1 C1 113.4(10) . . ?
O1 Sn1 C1 107.4(7) . . ?
O8 Sn1 C1 110.3(6) . . ?
O2 Sn1 C1 100.8(9) 3_666 . ?
O3 Sn1 Sn5 123.3(3) . 3_666 ?
O1 Sn1 Sn5 38.5(4) . 3_666 ?
O8 Sn1 Sn5 105.9(3) . 3_666 ?
O2 Sn1 Sn5 38.7(3) 3_666 3_666 ?
C1 Sn1 Sn5 111.9(9) . 3_666 ?
O3 Sn1 Sn2 123.4(3) . 3_666 ?
O1 Sn1 Sn2 110.7(3) . 3_666 ?
O8 Sn1 Sn2 38.5(2) . 3_666 ?
O2 Sn1 Sn2 37.8(2) 3_666 3_666 ?
C1 Sn1 Sn2 105.3(6) . 3_666 ?
Sn5 Sn1 Sn2 72.9(2) 3_666 3_666 ?
O2 Sn2 O7 88.9(4) . . ?
O2 Sn2 O4 164.1(4) . . ?
O7 Sn2 O4 76.5(4) . . ?
O2 Sn2 O8 75.9(4) . 3_666 ?
O7 Sn2 O8 89.9(4) . 3_666 ?
O4 Sn2 O8 97.5(4) . 3_666 ?
O2 Sn2 O5 86.3(4) . . ?
O7 Sn2 O5 75.7(4) . . ?
O4 Sn2 O5 96.0(5) . . ?
O8 Sn2 O5 157.4(4) 3_666 . ?
O2 Sn2 C5 99.7(13) . . ?
O7 Sn2 C5 169.1(17) . . ?
O4 Sn2 C5 95.5(12) . . ?
O8 Sn2 C5 98.6(16) 3_666 . ?
O5 Sn2 C5 98.1(14) . . ?
O2 Sn2 C5B 94(2) . . ?
O7 Sn2 C5B 170(4) . . ?
O4 Sn2 C5B 101(2) . . ?
O8 Sn2 C5B 100(4) 3_666 . ?
O5 Sn2 C5B 95(4) . . ?
O2 Sn2 Sn1 38.3(3) . 3_666 ?
O7 Sn2 Sn1 93.7(3) . 3_666 ?
O4 Sn2 Sn1 135.1(3) . 3_666 ?
O8 Sn2 Sn1 38.1(2) 3_666 3_666 ?
O5 Sn2 Sn1 124.3(3) . 3_666 ?
C5 Sn2 Sn1 97.2(17) . 3_666 ?
O2 Sn2 Sn4 125.5(3) . . ?
O7 Sn2 Sn4 38.0(2) . . ?
O4 Sn2 Sn4 39.1(3) . . ?
O8 Sn2 Sn4 89.7(2) 3_666 . ?
O5 Sn2 Sn4 89.4(3) . . ?
C5 Sn2 Sn4 134.6(12) . . ?
C5B Sn2 Sn4 140(2) . . ?
Sn1 Sn2 Sn4 115.15(4) 3_666 . ?
O8 Sn3 O9 93.7(4) . . ?
O8 Sn3 O10 105.8(3) . . ?
O9 Sn3 O10 75.7(4) . . ?
O8 Sn3 C9 103.6(5) . . ?
O9 Sn3 C9 161.5(6) . . ?
O10 Sn3 C9 105.0(5) . . ?
O8 Sn3 O12 94.1(4) . . ?
O9 Sn3 O12 79.4(4) . . ?
O10 Sn3 O12 148.8(4) . . ?
C9 Sn3 O12 92.9(6) . . ?
O8 Sn3 N3 163.9(4) . . ?
O9 Sn3 N3 78.2(5) . . ?
O10 Sn3 N3 85.9(4) . . ?
C9 Sn3 N3 83.5(6) . . ?
O12 Sn3 N3 70.9(4) . . ?
O8 Sn3 Sn5B 107.5(4) . . ?
O9 Sn3 Sn5B 43.2(11) . . ?
O10 Sn3 Sn5B 32.9(11) . . ?
C9 Sn3 Sn5B 133.2(11) . . ?
O12 Sn3 Sn5B 118.3(10) . . ?
N3 Sn3 Sn5B 76.2(4) . . ?
O8 Sn3 Sn5 105.1(3) . . ?
O9 Sn3 Sn5 36.0(4) . . ?
O10 Sn3 Sn5 39.9(4) . . ?
C9 Sn3 Sn5 139.9(5) . . ?
O12 Sn3 Sn5 112.2(4) . . ?
N3 Sn3 Sn5 76.5(3) . . ?
O7 Sn4 O1 86.5(4) . . ?
O7 Sn4 O4 76.0(4) . . ?
O1 Sn4 O4 158.2(4) . . ?
O7 Sn4 O9 87.3(4) . 3_666 ?
O1 Sn4 O9 77.1(4) . 3_666 ?
O4 Sn4 O9 89.1(4) . 3_666 ?
O7 Sn4 O6 76.2(4) . . ?
O1 Sn4 O6 98.8(4) . . ?
O4 Sn4 O6 89.5(4) . . ?
O9 Sn4 O6 163.2(4) 3_666 . ?
O7 Sn4 C13 162.2(12) . . ?
O1 Sn4 C13 102.5(17) . . ?
O4 Sn4 C13 97.9(17) . . ?
O9 Sn4 C13 109.5(13) 3_666 . ?
O6 Sn4 C13 87.2(14) . . ?
O7 Sn4 C13B 174.8(9) . . ?
O1 Sn4 C13B 98.1(11) . . ?
O4 Sn4 C13B 99.0(10) . . ?
O9 Sn4 C13B 91.3(10) 3_666 . ?
O6 Sn4 C13B 105.5(10) . . ?
O7 Sn4 Sn5 83.9(3) . 3_666 ?
O1 Sn4 Sn5 39.2(3) . 3_666 ?
O4 Sn4 Sn5 124.4(4) . 3_666 ?
O9 Sn4 Sn5 38.0(3) 3_666 3_666 ?
O6 Sn4 Sn5 134.9(3) . 3_666 ?
C13 Sn4 Sn5 112.7(13) . 3_666 ?
O7 Sn4 Sn2 37.9(3) . . ?
O1 Sn4 Sn2 121.6(3) . . ?
O4 Sn4 Sn2 38.6(3) . . ?
O9 Sn4 Sn2 82.7(3) 3_666 . ?
O6 Sn4 Sn2 85.8(3) . . ?
C13 Sn4 Sn2 135.9(17) . . ?
C13B Sn4 Sn2 136.9(9) . . ?
Sn5 Sn4 Sn2 102.70(17) 3_666 . ?
O9 Sn5 O1 81.5(6) . 3_666 ?
O9 Sn5 O2 139.0(5) . . ?
O1 Sn5 O2 78.4(5) 3_666 . ?
O9 Sn5 O10 78.0(5) . . ?
O1 Sn5 O10 140.8(5) 3_666 . ?
O2 Sn5 O10 95.9(6) . . ?
O9 Sn5 C17 115.0(6) . . ?
O1 Sn5 C17 107.2(9) 3_666 . ?
O2 Sn5 C17 105.0(7) . . ?
O10 Sn5 C17 111.7(10) . . ?
O9 Sn5 Sn4 41.2(4) . 3_666 ?
O1 Sn5 Sn4 40.4(3) 3_666 3_666 ?
O2 Sn5 Sn4 109.8(5) . 3_666 ?
O10 Sn5 Sn4 111.0(3) . 3_666 ?
C17 Sn5 Sn4 120.5(7) . 3_666 ?
O9 Sn5 Sn1 110.2(5) . 3_666 ?
O1 Sn5 Sn1 38.9(3) 3_666 3_666 ?
O2 Sn5 Sn1 39.8(4) . 3_666 ?
O10 Sn5 Sn1 121.7(3) . 3_666 ?
C17 Sn5 Sn1 114.9(8) . 3_666 ?
Sn4 Sn5 Sn1 72.1(3) 3_666 3_666 ?
O9 Sn5 Sn3 37.5(4) . . ?
O1 Sn5 Sn3 114.4(4) 3_666 . ?
O2 Sn5 Sn3 127.1(4) . . ?
O10 Sn5 Sn3 40.8(3) . . ?
C17 Sn5 Sn3 117.4(8) . . ?
Sn4 Sn5 Sn3 75.19(14) 3_666 . ?
Sn1 Sn5 Sn3 127.04(19) 3_666 . ?
O10 Sn5B O2 109(2) . . ?
O10 Sn5B C17 124.9(18) . . ?
O2 Sn5B C17 108.2(11) . . ?
O10 Sn5B O9 78.7(9) . . ?
O2 Sn5B O9 129.4(19) . . ?
C17 Sn5B O9 106.4(18) . . ?
O10 Sn5B O1 134.3(16) . 3_666 ?
O2 Sn5B O1 71.7(11) . 3_666 ?
C17 Sn5B O1 95.5(18) . 3_666 ?
O9 Sn5B O1 69.2(17) . 3_666 ?
O10 Sn5B Sn3 39.7(7) . . ?
O2 Sn5B Sn3 132.8(7) . . ?
C17 Sn5B Sn3 119.0(9) . . ?
O9 Sn5B Sn3 39.5(4) . . ?
O1 Sn5B Sn3 105.2(16) 3_666 . ?
O3 Sn6 O7 93.6(4) . . ?
O3 Sn6 O10 88.4(4) . . ?
O7 Sn6 O10 90.1(4) . . ?
O3 Sn6 O5 168.5(4) . . ?
O7 Sn6 O5 74.9(4) . . ?
O10 Sn6 O5 90.7(4) . . ?
O3 Sn6 O6 87.0(4) . . ?
O7 Sn6 O6 75.6(4) . . ?
O10 Sn6 O6 164.6(4) . . ?
O5 Sn6 O6 90.9(4) . . ?
O3 Sn6 C21B 102(4) . . ?
O7 Sn6 C21B 151(3) . . ?
O10 Sn6 C21B 115(3) . . ?
O5 Sn6 C21B 89(4) . . ?
O6 Sn6 C21B 80(3) . . ?
O3 Sn6 C21 98.2(6) . . ?
O7 Sn6 C21 166.8(5) . . ?
O10 Sn6 C21 96.2(8) . . ?
O5 Sn6 C21 93.3(6) . . ?
O6 Sn6 C21 99.0(8) . . ?
Sn5 O1 Sn1 102.6(5) 3_666 . ?
Sn5 O1 Sn4 100.5(5) 3_666 . ?
Sn1 O1 Sn4 129.2(5) . . ?
Sn5 O1 Sn5B 4.8(8) 3_666 3_666 ?
Sn1 O1 Sn5B 97.9(9) . 3_666 ?
Sn4 O1 Sn5B 103.8(8) . 3_666 ?
Sn5B O2 Sn2 130.0(15) . . ?
Sn5 O2 Sn2 138.8(6) . . ?
Sn5 O2 Sn1 101.4(6) . 3_666 ?
Sn2 O2 Sn1 103.9(4) . 3_666 ?
Sn1 O3 Sn6 129.7(5) . . ?
Sn2 O4 Sn4 102.3(4) . . ?
Sn2 O5 Sn6 101.6(4) . . ?
Sn4 O6 Sn6 100.0(4) . . ?
Sn6 O7 Sn2 107.5(4) . . ?
Sn6 O7 Sn4 106.0(4) . . ?
Sn2 O7 Sn4 104.1(4) . . ?
Sn3 O8 Sn1 119.7(4) . . ?
Sn3 O8 Sn2 131.4(4) . 3_666 ?
Sn1 O8 Sn2 103.4(4) . 3_666 ?
Sn5 O9 Sn3 106.5(6) . . ?
Sn5 O9 Sn4 100.7(6) . 3_666 ?
Sn3 O9 Sn4 138.5(5) . 3_666 ?
Sn3 O9 Sn5B 97.3(12) . . ?
Sn4 O9 Sn5B 109.1(11) 3_666 . ?
Sn5B O10 Sn6 127.3(13) . . ?
Sn6 O10 Sn5 132.2(5) . . ?
Sn5B O10 Sn3 107.4(17) . . ?
Sn6 O10 Sn3 117.6(5) . . ?
Sn5 O10 Sn3 99.3(5) . . ?
C29 O12 Sn3 120.1(9) . . ?
C27 N1 C26 116.8(14) . . ?
C25 N3 C28 119.5(13) . . ?
C25 N3 Sn3 111.3(9) . . ?
C28 N3 Sn3 129.0(10) . . ?
C2 C1 Sn1 122.3(16) . . ?
C3 C2 C1 118.2(17) . . ?
C2 C3 C4 118.2(17) . . ?
C2B C1B Sn1 119(3) . . ?
C1B C2B C3B 107(2) . . ?
C4B C3B C2B 107(2) . . ?
C6 C5 Sn2 116.3(18) . . ?
C5 C6 C7 108.0(16) . . ?
C8 C7 C6 109.8(17) . . ?
C6B C5B Sn2 116(3) . . ?
C5B C6B C7B 108.4(19) . . ?
C8B C7B C6B 107.2(19) . . ?
C10B C9 Sn3 116(3) . . ?
C10 C9 Sn3 115.2(13) . . ?
C11 C10 C9 108.2(17) . . ?
C12 C11 C10 110.9(17) . . ?
C9 C10B C11B 107.5(19) . . ?
C10B C11B C12B 107.0(19) . . ?
C14 C13 Sn4 108(2) . . ?
C13 C14 C15 108.8(19) . . ?
C16 C15 C14 109.1(19) . . ?
C14B C13B Sn4 117.9(16) . . ?
C13B C14B C15B 108.7(16) . . ?
C16B C15B C14B 107.5(17) . . ?
C18B C17 Sn5B 103(5) . . ?
C18 C17 Sn5 119(2) . . ?
C19 C18 C17 108.8(17) . . ?
C18 C19 C20 107.1(18) . . ?
C19B C18B C17 107.5(19) . . ?
C18B C19B C20B 108(2) . . ?
C22 C21 Sn6 115.9(12) . . ?
C23 C22 C21 110.6(14) . . ?
C22 C23 C24 110.1(14) . . ?
C22B C21B Sn6 108(4) . . ?
C23B C22B C21B 108(2) . . ?
C22B C23B C24B 108(2) . . ?
N3 C25 C26 120.3(13) . . ?
N3 C25 C29 115.9(13) . . ?
C26 C25 C29 123.8(13) . . ?
N2 C26 N1 117.2(15) . . ?
N2 C26 C25 122.6(14) . . ?
N1 C26 C25 120.1(15) . . ?
N1 C27 C28 122.7(15) . . ?
N3 C28 C27 120.2(15) . . ?
O11 C29 O12 123.4(13) . . ?
O11 C29 C25 119.5(14) . . ?
O12 C29 C25 117.1(13) . . ?

loop_
_geom_bond_atom_site_label_1
_geom_bond_atom_site_label_2
_geom_bond_distance
_geom_bond_site_symmetry_2
_geom_bond_publ_flag
Sn1 O3 1.963(11) . ?
Sn1 O1 2.058(9) . ?
Sn1 O8 2.077(9) . ?
Sn1 O2 2.091(10) 3_666 ?
Sn1 C1B 2.12(3) . ?
Sn1 C1 2.12(2) . ?
Sn1 Sn5 3.198(9) 3_666 ?
Sn1 Sn2 3.2762(13) 3_666 ?
Sn2 O2 2.068(9) . ?
Sn2 O7 2.077(10) . ?
Sn2 O4 2.091(11) . ?
Sn2 O8 2.097(9) 3_666 ?
Sn2 O5 2.134(11) . ?
Sn2 C5 2.155(17) . ?
Sn2 C5B 2.16(2) . ?
Sn2 Sn4 3.2765(14) . ?
Sn3 O8 2.052(8) . ?
Sn3 O9 2.060(11) . ?
Sn3 O10 2.151(10) . ?
Sn3 C9 2.153(16) . ?
Sn3 O12 2.156(9) . ?
Sn3 N3 2.416(12) . ?
Sn3 Sn5B 3.214(18) . ?
Sn3 Sn5 3.247(8) . ?
Sn4 O7 2.079(9) . ?
Sn4 O1 2.091(10) . ?
Sn4 O4 2.115(10) . ?
Sn4 O9 2.129(11) 3_666 ?
Sn4 O6 2.141(13) . ?
Sn4 C13 2.17(2) . ?
Sn4 C13B 2.17(2) . ?
Sn4 Sn5 3.174(11) 3_666 ?
Sn5 O9 1.991(12) . ?
Sn5 O1 2.039(17) 3_666 ?
Sn5 O2 2.041(11) . ?
Sn5 O10 2.111(17) . ?
Sn5 C17 2.145(18) . ?
Sn5B O10 1.83(4) . ?
Sn5B O2 1.96(2) . ?
Sn5B C17 2.14(2) . ?
Sn5B O9 2.22(5) . ?
Sn5B O1 2.40(5) 3_666 ?
Sn6 O3 2.006(10) . ?
Sn6 O7 2.067(10) . ?
Sn6 O10 2.102(10) . ?
Sn6 O5 2.178(11) . ?
Sn6 O6 2.181(12) . ?
Sn6 C21B 2.19(3) . ?
Sn6 C21 2.189(17) . ?
O11 C29 1.254(19) . ?
O12 C29 1.288(18) . ?
N1 C27 1.34(2) . ?
N1 C26 1.37(2) . ?
N2 C26 1.35(2) . ?
N3 C25 1.325(19) . ?
N3 C28 1.338(19) . ?
C1 C2 1.466(17) . ?
C2 C3 1.438(17) . ?
C3 C4 1.464(17) . ?
C1B C2B 1.52(2) . ?
C2B C3B 1.52(2) . ?
C3B C4B 1.52(2) . ?
C5 C6 1.515(19) . ?
C6 C7 1.524(18) . ?
C7 C8 1.495(18) . ?
C5B C6B 1.51(2) . ?
C6B C7B 1.52(2) . ?
C7B C8B 1.52(2) . ?
C9 C10B 1.52(2) . ?
C9 C10 1.530(18) . ?
C10 C11 1.513(19) . ?
C11 C12 1.489(19) . ?
C10B C11B 1.52(2) . ?
C11B C12B 1.53(2) . ?
C13 C14 1.51(2) . ?
C14 C15 1.51(2) . ?
C15 C16 1.51(2) . ?
C13B C14B 1.506(18) . ?
C14B C15B 1.531(19) . ?
C15B C16B 1.513(19) . ?
C17 C18 1.520(19) . ?
C17 C18B 1.52(2) . ?
C18 C19 1.515(19) . ?
C19 C20 1.531(19) . ?
C18B C19B 1.52(2) . ?
C19B C20B 1.52(2) . ?
C21 C22 1.516(16) . ?
C22 C23 1.501(16) . ?
C23 C24 1.514(17) . ?
C21B C22B 1.52(2) . ?
C22B C23B 1.52(2) . ?
C23B C24B 1.52(2) . ?
C25 C26 1.43(2) . ?
C25 C29 1.493(19) . ?
C27 C28 1.39(2) . ?
